data_7703765
loop_
_publ_author_name
'Aleksovska, Angela'
'L\"onnecke, Peter'
'Hey-Hawkins, Evamarie'

_publ_section_title
;
 Zn- and Cd-based coordination polymers with a novel anthracene
 dicarboxylate ligand for highly selective detection of hydrogen peroxide.
;
_journal_issue 15
_journal_name_full 'Dalton transactions (Cambridge, England : 2003)'
_journal_page_first 4817
_journal_page_last 4823
_journal_paper_doi 10.1039/d0dt00333f
_journal_volume 49
_journal_year 2020
_chemical_absolute_configuration ad
_chemical_formula_moiety 'C38 H34 N2 O6 Zn'
_chemical_formula_sum 'C38 H34 N2 O6 Zn'
_chemical_formula_weight 680.04
_space_group_crystal_system monoclinic
_space_group_IT_number 7
_space_group_name_Hall 'P -2yc'
_space_group_name_H-M_alt 'P 1 c 1'
_atom_sites_solution_hydrogens geom
_atom_sites_solution_primary dual
_atom_sites_solution_secondary difmap
_audit_creation_method SHELXL-2018/3
_audit_update_record
;
2020-01-27 deposited with the CCDC.	2020-03-16 downloaded from the CCDC.
;
_cell_angle_alpha 90
_cell_angle_beta 105.338(3)
_cell_angle_gamma 90
_cell_formula_units_Z 2
_cell_length_a 17.6162(5)
_cell_length_b 9.1037(2)
_cell_length_c 10.3973(3)
_cell_measurement_reflns_used 8002
_cell_measurement_temperature 130(2)
_cell_measurement_theta_max 31.6660
_cell_measurement_theta_min 2.2230
_cell_volume 1608.05(8)
_computing_cell_refinement 'CrysAlisPro 1.171.39.46 (Rigaku OD, 2018)'
_computing_data_collection 'CrysAlisPro 1.171.39.46 (Rigaku OD, 2018)'
_computing_data_reduction 'CrysAlisPro 1.171.39.46 (Rigaku OD, 2018)'
_computing_molecular_graphics
;
 ORTEP3 for Windows
 L. J. Farrugia, J. Appl. Crystallogr. 1997, 30, 565.
 or
 DIAMOND Version 3.2k
 K. Brandenburg, Crystal Impact GbR, Bonn, Germany
;
_computing_publication_material
;
 WINGX
 L.J. Farrugia,
 J. Appl. Cryst., 2012, 45, 849-854.
;
_computing_structure_refinement 'SHELXL-2018/3 (Sheldrick, 2018)'
_computing_structure_solution SHELXT-2014-5
_diffrn_ambient_temperature 130(2)
_diffrn_detector_area_resol_mean 16.3560
_diffrn_measured_fraction_theta_full 1.000
_diffrn_measured_fraction_theta_max 0.932
_diffrn_measurement_device_type 'Xcalibur, Sapphire3, Gemini'
_diffrn_measurement_method '\w scans'
_diffrn_radiation_type MoK\a
_diffrn_radiation_wavelength 0.71073
_diffrn_reflns_av_R_equivalents 0.0422
_diffrn_reflns_av_unetI/netI 0.0583
_diffrn_reflns_Laue_measured_fraction_full 1.000
_diffrn_reflns_Laue_measured_fraction_max 0.932
_diffrn_reflns_limit_h_max 26
_diffrn_reflns_limit_h_min -24
_diffrn_reflns_limit_k_max 13
_diffrn_reflns_limit_k_min -13
_diffrn_reflns_limit_l_max 15
_diffrn_reflns_limit_l_min -15
_diffrn_reflns_number 21936
_diffrn_reflns_point_group_measured_fraction_full 0.909
_diffrn_reflns_point_group_measured_fraction_max 0.824
_diffrn_reflns_theta_full 30.510
_diffrn_reflns_theta_max 32.555
_diffrn_reflns_theta_min 2.237
_diffrn_source 'fine-focus sealed X-ray tube'
_exptl_absorpt_coefficient_mu 0.815
_exptl_absorpt_correction_T_max 1.00000
_exptl_absorpt_correction_T_min 0.95114
_exptl_absorpt_correction_type multi-scan
_exptl_absorpt_process_details
;
CrysAlisPro 1.171.39.46 (Rigaku Oxford Diffraction, 2018)
Empirical absorption correction using spherical harmonics,
 implemented in SCALE3 ABSPACK scaling algorithm.
;
_exptl_crystal_colour 'clear pale yellow'
_exptl_crystal_density_diffrn 1.404
_exptl_crystal_description prism
_exptl_crystal_F_000 708
_exptl_crystal_size_max 0.20
_exptl_crystal_size_mid 0.20
_exptl_crystal_size_min 0.05
_refine_diff_density_max 1.373
_refine_diff_density_min -0.463
_refine_diff_density_rms 0.071
_refine_ls_abs_structure_details
;
 Flack x determined using 2918 quotients [(I+)-(I-)]/[(I+)+(I-)]
 (Parsons, Flack and Wagner, Acta Cryst. B69 (2013) 249-259).
;
_refine_ls_abs_structure_Flack -0.004(6)
_refine_ls_extinction_method none
_refine_ls_goodness_of_fit_ref 1.059
_refine_ls_hydrogen_treatment constr
_refine_ls_matrix_type full
_refine_ls_number_parameters 428
_refine_ls_number_reflns 9615
_refine_ls_number_restraints 2
_refine_ls_restrained_S_all 1.059
_refine_ls_R_factor_all 0.0577
_refine_ls_R_factor_gt 0.0457
_refine_ls_shift/su_max 0.001
_refine_ls_shift/su_mean 0.000
_refine_ls_structure_factor_coef Fsqd
_refine_ls_weighting_details 'w=1/[\s^2^(Fo^2^)+(0.0497P)^2^+0.0724P] where P=(Fo^2^+2Fc^2^)/3'
_refine_ls_weighting_scheme calc
_refine_ls_wR_factor_gt 0.1043
_refine_ls_wR_factor_ref 0.1116
_reflns_Friedel_coverage 0.766
_reflns_Friedel_fraction_full 0.818
_reflns_Friedel_fraction_max 0.715
_reflns_number_gt 8163
_reflns_number_total 9615
_reflns_threshold_expression 'I > 2\s(I)'
_cod_data_source_file d0dt00333f7.cif
_cod_data_source_block comp1_x2986fin
_cod_depositor_comments 'Adding full bibliography for 7703765--7703767.cif.'
_cod_original_sg_symbol_H-M 'P c'
_cod_database_code 7703765
_shelx_shelxl_version_number 2018/3
_shelx_space_group_comment
;
The symmetry employed for this shelxl refinement is uniquely defined
by the following loop, which should always be used as a source of
symmetry information in preference to the above space-group names.
They are only intended as comments.
;

loop_
_space_group_symop_operation_xyz
'x, y, z'
'x, -y, z+1/2'

loop_
_atom_site_label
_atom_site_type_symbol
_atom_site_fract_x
_atom_site_fract_y
_atom_site_fract_z
_atom_site_U_iso_or_equiv
_atom_site_adp_type
_atom_site_occupancy
_atom_site_site_symmetry_order
_atom_site_calc_flag
_atom_site_refinement_flags_posn
_atom_site_refinement_flags_adp
_atom_site_refinement_flags_occupancy
_atom_site_disorder_assembly
_atom_site_disorder_group
Zn1 Zn 0.11976(4) 0.74239(4) 0.53745(5) 0.02290(10) Uani 1 1 d . . . . .
O1 O 0.19098(19) 0.6289(4) 0.4665(3) 0.0335(7) Uani 1 1 d . . . . .
O2 O 0.1326(2) 0.7066(4) 0.2616(3) 0.0389(7) Uani 1 1 d . . . . .
O3 O 0.99555(17) -0.6005(3) -0.0582(3) 0.0292(6) Uani 1 1 d . . . . .
O4 O 1.06364(18) -0.6339(3) 0.1491(3) 0.0280(6) Uani 1 1 d . . . . .
O5 O 0.07059(19) 0.9274(3) 0.4587(3) 0.0323(6) Uani 1 1 d . . . . .
O6 O 0.19332(18) 0.8460(3) 0.6973(3) 0.0296(6) Uani 1 1 d . . . . .
N1 N -0.0100(2) 1.0536(4) 0.2912(4) 0.0366(9) Uani 1 1 d . . . . .
N2 N 0.2353(2) 0.8738(4) 0.9214(3) 0.0329(8) Uani 1 1 d . . . . .
C1 C 0.1827(2) 0.6336(4) 0.3413(4) 0.0263(7) Uani 1 1 d . . . . .
C2 C 0.2394(2) 0.5439(4) 0.2903(4) 0.0266(8) Uani 1 1 d . . . . .
H2 H 0.229293 0.527779 0.197061 0.032 Uiso 1 1 calc R U . . .
C3 C 0.3039(2) 0.4859(4) 0.3717(4) 0.0269(8) Uani 1 1 d . . . . .
H3 H 0.310888 0.500281 0.464621 0.032 Uiso 1 1 calc R U . . .
C4 C 0.3654(2) 0.4017(4) 0.3318(4) 0.0232(7) Uani 1 1 d . . . . .
C5 C 0.4356(2) 0.3690(4) 0.4267(4) 0.0274(8) Uani 1 1 d . . . . .
H5 H 0.443242 0.401057 0.516214 0.033 Uiso 1 1 calc R U . . .
C6 C 0.4943(2) 0.2901(4) 0.3912(4) 0.0268(8) Uani 1 1 d . . . . .
H6 H 0.541496 0.266393 0.456682 0.032 Uiso 1 1 calc R U . . .
C7 C 0.4841(2) 0.2456(4) 0.2597(4) 0.0219(7) Uani 1 1 d . . . . .
C8 C 0.4182(3) 0.2766(4) 0.1701(4) 0.0305(9) Uani 1 1 d . . . . .
H8 H 0.412583 0.247397 0.080364 0.037 Uiso 1 1 calc R U . . .
C9 C 0.3553(2) 0.3519(4) 0.2020(4) 0.0264(7) Uani 1 1 d . . . . .
H9 H 0.307149 0.368022 0.136063 0.032 Uiso 1 1 calc R U . . .
C10 C 0.5449(2) 0.1471(4) 0.2250(3) 0.0186(6) Uani 1 1 d . . . . .
C11 C 0.5417(2) -0.0041(4) 0.2481(3) 0.0203(6) Uani 1 1 d . . . . .
C12 C 0.4808(2) -0.0676(4) 0.2960(4) 0.0261(8) Uani 1 1 d . . . . .
H12 H 0.441083 -0.005864 0.312945 0.031 Uiso 1 1 calc R U . . .
C13 C 0.4778(3) -0.2138(4) 0.3183(4) 0.0301(9) Uani 1 1 d . . . . .
H13 H 0.435867 -0.253376 0.348987 0.036 Uiso 1 1 calc R U . . .
C14 C 0.5372(3) -0.3078(4) 0.2960(4) 0.0275(8) Uani 1 1 d . . . . .
H14 H 0.535533 -0.410088 0.313001 0.033 Uiso 1 1 calc R U . . .
C15 C 0.5965(2) -0.2512(4) 0.2501(4) 0.0224(7) Uani 1 1 d . . . . .
H15 H 0.636041 -0.315380 0.236089 0.027 Uiso 1 1 calc R U . . .
C16 C 0.6012(2) -0.0993(4) 0.2224(3) 0.0191(6) Uani 1 1 d . . . . .
C17 C 0.6604(2) -0.0399(4) 0.1704(3) 0.0173(6) Uani 1 1 d . . . . .
C18 C 0.6620(2) 0.1112(4) 0.1438(3) 0.0182(6) Uani 1 1 d . . . . .
C19 C 0.7220(2) 0.1749(4) 0.0926(3) 0.0219(7) Uani 1 1 d . . . . .
H19 H 0.760768 0.113126 0.072537 0.026 Uiso 1 1 calc R U . . .
C20 C 0.7248(2) 0.3228(4) 0.0716(4) 0.0260(7) Uani 1 1 d . . . . .
H20 H 0.765647 0.362883 0.038149 0.031 Uiso 1 1 calc R U . . .
C21 C 0.6672(2) 0.4161(4) 0.0996(4) 0.0268(8) Uani 1 1 d . . . . .
H21 H 0.669359 0.518802 0.084773 0.032 Uiso 1 1 calc R U . . .
C22 C 0.6085(2) 0.3601(4) 0.1478(4) 0.0235(7) Uani 1 1 d . . . . .
H22 H 0.570092 0.424562 0.165507 0.028 Uiso 1 1 calc R U . . .
C23 C 0.6034(2) 0.2065(4) 0.1724(3) 0.0180(6) Uani 1 1 d . . . . .
C24 C 0.7209(2) -0.1386(4) 0.1391(3) 0.0186(6) Uani 1 1 d . . . . .
C25 C 0.7166(2) -0.1712(4) 0.0060(3) 0.0211(7) Uani 1 1 d . . . . .
H25 H 0.675844 -0.129904 -0.063211 0.025 Uiso 1 1 calc R U . . .
C26 C 0.7717(2) -0.2638(4) -0.0253(4) 0.0213(7) Uani 1 1 d . . . . .
H26 H 0.767796 -0.285959 -0.116097 0.026 Uiso 1 1 calc R U . . .
C27 C 0.8324(2) -0.3246(4) 0.0736(3) 0.0183(6) Uani 1 1 d . . . . .
C28 C 0.8374(2) -0.2897(4) 0.2073(3) 0.0216(7) Uani 1 1 d . . . . .
H28 H 0.878801 -0.329166 0.276691 0.026 Uiso 1 1 calc R U . . .
C29 C 0.7818(2) -0.1976(4) 0.2380(3) 0.0217(7) Uani 1 1 d . . . . .
H29 H 0.785702 -0.174634 0.328613 0.026 Uiso 1 1 calc R U . . .
C30 C 0.8896(2) -0.4211(4) 0.0350(3) 0.0205(7) Uani 1 1 d . . . . .
H30 H 0.878771 -0.446275 -0.056783 0.025 Uiso 1 1 calc R U . . .
C31 C 0.9551(2) -0.4770(4) 0.1153(4) 0.0219(7) Uani 1 1 d . . . . .
H31 H 0.968925 -0.453728 0.207626 0.026 Uiso 1 1 calc R U . . .
C32 C 1.0066(2) -0.5752(4) 0.0616(4) 0.0220(7) Uani 1 1 d . . . . .
C33 C -0.0123(4) 1.1821(5) 0.3734(6) 0.0553(15) Uani 1 1 d . . . . .
H33A H 0.024042 1.168098 0.461846 0.083 Uiso 1 1 calc R U . . .
H33B H -0.065871 1.195511 0.382421 0.083 Uiso 1 1 calc R U . . .
H33C H 0.003316 1.269205 0.331285 0.083 Uiso 1 1 calc R U . . .
C34 C -0.0579(3) 1.0557(6) 0.1550(5) 0.0455(12) Uani 1 1 d . . . . .
H34A H -0.041665 1.137692 0.107330 0.068 Uiso 1 1 calc R U . . .
H34B H -0.113343 1.067812 0.154138 0.068 Uiso 1 1 calc R U . . .
H34C H -0.051285 0.963075 0.111249 0.068 Uiso 1 1 calc R U . . .
C35 C 0.0309(2) 0.9371(4) 0.3416(4) 0.0294(8) Uani 1 1 d . . . . .
H35 H 0.030036 0.855139 0.284640 0.035 Uiso 1 1 calc R U . . .
C36 C 0.2898(4) 0.9923(6) 0.9182(6) 0.0549(16) Uani 1 1 d . . . . .
H36A H 0.289628 1.012596 0.825547 0.082 Uiso 1 1 calc R U . . .
H36B H 0.342873 0.963648 0.968929 0.082 Uiso 1 1 calc R U . . .
H36C H 0.273639 1.080649 0.957873 0.082 Uiso 1 1 calc R U . . .
C37 C 0.2299(3) 0.8257(6) 1.0525(4) 0.0466(12) Uani 1 1 d . . . . .
H37A H 0.190556 0.747425 1.042064 0.070 Uiso 1 1 calc R U . . .
H37B H 0.214325 0.908797 1.099813 0.070 Uiso 1 1 calc R U . . .
H37C H 0.281215 0.788636 1.103793 0.070 Uiso 1 1 calc R U . . .
C38 C 0.1918(2) 0.8126(4) 0.8131(4) 0.0285(8) Uani 1 1 d . . . . .
H38 H 0.156578 0.737233 0.823262 0.034 Uiso 1 1 calc R U . . .

loop_
_atom_site_aniso_label
_atom_site_aniso_U_11
_atom_site_aniso_U_22
_atom_site_aniso_U_33
_atom_site_aniso_U_23
_atom_site_aniso_U_13
_atom_site_aniso_U_12
Zn1 0.02297(19) 0.02269(18) 0.02642(18) -0.00019(18) 0.01247(14) 0.00027(18)
O1 0.0264(17) 0.0441(17) 0.0309(14) -0.0062(13) 0.0090(13) 0.0081(13)
O2 0.0369(19) 0.0413(16) 0.0421(17) 0.0091(14) 0.0167(14) 0.0178(14)
O3 0.0240(15) 0.0414(16) 0.0230(13) -0.0029(11) 0.0077(11) 0.0093(11)
O4 0.0268(16) 0.0309(14) 0.0273(13) 0.0042(11) 0.0090(11) 0.0129(11)
O5 0.0378(18) 0.0225(13) 0.0392(16) 0.0029(11) 0.0150(14) 0.0057(11)
O6 0.0307(16) 0.0297(14) 0.0294(13) -0.0035(11) 0.0095(12) -0.0074(11)
N1 0.035(2) 0.0296(18) 0.053(2) 0.0110(15) 0.0256(19) 0.0111(14)
N2 0.038(2) 0.0305(17) 0.0294(16) -0.0034(13) 0.0080(15) 0.0014(14)
C1 0.0193(19) 0.0280(18) 0.034(2) -0.0025(15) 0.0119(15) -0.0003(14)
C2 0.024(2) 0.0289(19) 0.0290(18) 0.0010(14) 0.0108(15) 0.0049(14)
C3 0.0220(19) 0.0300(19) 0.0318(19) -0.0044(15) 0.0122(15) 0.0022(14)
C4 0.0200(18) 0.0221(16) 0.0299(18) -0.0016(13) 0.0105(14) 0.0021(13)
C5 0.025(2) 0.032(2) 0.0243(17) -0.0079(14) 0.0053(15) 0.0057(15)
C6 0.024(2) 0.0294(19) 0.0271(18) -0.0013(14) 0.0058(15) 0.0093(14)
C7 0.0199(18) 0.0218(16) 0.0277(17) -0.0104(13) 0.0130(14) -0.0093(13)
C8 0.054(3) 0.0238(18) 0.0211(16) 0.0051(13) 0.0232(18) 0.0167(17)
C9 0.021(2) 0.0327(19) 0.0258(17) 0.0004(14) 0.0072(15) 0.0069(14)
C10 0.0131(16) 0.0196(15) 0.0230(15) -0.0056(12) 0.0049(12) 0.0007(11)
C11 0.0178(18) 0.0206(15) 0.0236(16) -0.0044(12) 0.0072(13) 0.0001(12)
C12 0.024(2) 0.0268(18) 0.0317(18) -0.0033(14) 0.0144(15) -0.0003(13)
C13 0.031(2) 0.0265(18) 0.039(2) -0.0021(15) 0.0218(18) -0.0056(15)
C14 0.037(2) 0.0192(16) 0.0302(18) 0.0002(14) 0.0162(17) -0.0004(15)
C15 0.029(2) 0.0175(15) 0.0221(15) 0.0001(12) 0.0104(14) 0.0033(13)
C16 0.0180(17) 0.0186(15) 0.0219(15) -0.0016(12) 0.0075(13) 0.0032(12)
C17 0.0165(16) 0.0205(15) 0.0152(14) -0.0029(11) 0.0047(12) 0.0023(11)
C18 0.0168(17) 0.0186(15) 0.0202(14) -0.0017(12) 0.0068(13) 0.0006(11)
C19 0.0191(18) 0.0229(17) 0.0258(17) -0.0003(13) 0.0095(14) 0.0008(12)
C20 0.025(2) 0.0236(18) 0.0322(18) -0.0007(14) 0.0130(15) -0.0027(14)
C21 0.034(2) 0.0169(15) 0.0318(19) 0.0001(13) 0.0127(17) -0.0006(14)
C22 0.0231(19) 0.0199(16) 0.0287(17) -0.0041(13) 0.0091(14) 0.0026(13)
C23 0.0174(17) 0.0152(14) 0.0214(15) -0.0032(11) 0.0052(13) 0.0018(11)
C24 0.0188(17) 0.0165(14) 0.0220(15) 0.0017(12) 0.0078(13) 0.0026(11)
C25 0.0192(18) 0.0225(16) 0.0213(15) -0.0005(12) 0.0048(13) 0.0046(12)
C26 0.0189(17) 0.0259(17) 0.0204(15) 0.0001(12) 0.0076(13) 0.0059(13)
C27 0.0155(17) 0.0188(15) 0.0223(15) 0.0015(12) 0.0078(13) 0.0016(11)
C28 0.0190(18) 0.0245(16) 0.0216(15) 0.0010(13) 0.0056(13) 0.0045(13)
C29 0.0237(19) 0.0232(16) 0.0184(15) -0.0019(12) 0.0061(13) 0.0036(13)
C30 0.0216(18) 0.0190(15) 0.0227(15) 0.0009(12) 0.0092(13) 0.0012(12)
C31 0.0209(19) 0.0226(16) 0.0229(16) 0.0014(13) 0.0070(14) 0.0044(13)
C32 0.0197(18) 0.0218(16) 0.0269(17) 0.0028(13) 0.0106(14) 0.0021(13)
C33 0.086(4) 0.033(2) 0.061(3) 0.011(2) 0.045(3) 0.025(3)
C34 0.031(3) 0.045(3) 0.061(3) 0.017(2) 0.013(2) 0.008(2)
C35 0.026(2) 0.0244(18) 0.042(2) 0.0015(15) 0.0170(18) 0.0045(14)
C36 0.064(4) 0.042(3) 0.049(3) -0.003(2) -0.002(3) -0.021(3)
C37 0.059(4) 0.051(3) 0.029(2) -0.004(2) 0.010(2) 0.006(2)
C38 0.027(2) 0.0238(18) 0.037(2) -0.0068(15) 0.0133(17) -0.0024(14)

loop_
_atom_type_symbol
_atom_type_description
_atom_type_scat_dispersion_real
_atom_type_scat_dispersion_imag
_atom_type_scat_source
Zn Zn 0.2839 1.4301 'International Tables Vol C Tables 4.2.6.8 and 6.1.1.4'
O O 0.0106 0.0060 'International Tables Vol C Tables 4.2.6.8 and 6.1.1.4'
N N 0.0061 0.0033 'International Tables Vol C Tables 4.2.6.8 and 6.1.1.4'
C C 0.0033 0.0016 'International Tables Vol C Tables 4.2.6.8 and 6.1.1.4'
H H 0.0000 0.0000 'International Tables Vol C Tables 4.2.6.8 and 6.1.1.4'

loop_
_geom_angle_atom_site_label_1
_geom_angle_atom_site_label_2
_geom_angle_atom_site_label_3
_geom_angle
_geom_angle_site_symmetry_1
_geom_angle_site_symmetry_3
_geom_angle_publ_flag
O1 Zn1 O5 124.15(13) . . ?
O1 Zn1 O4 115.88(12) . 2_455 ?
O5 Zn1 O4 115.98(13) . 2_455 ?
O1 Zn1 O6 102.85(13) . . ?
O5 Zn1 O6 93.30(12) . . ?
O4 Zn1 O6 93.51(11) 2_455 . ?
O1 Zn1 C32 108.76(13) . 2_455 ?
O5 Zn1 C32 106.23(12) . 2_455 ?
O4 Zn1 C32 29.10(11) 2_455 2_455 ?
O6 Zn1 C32 122.27(11) . 2_455 ?
C1 O1 Zn1 117.8(3) . . ?
C32 O4 Zn1 102.2(2) . 2_654 ?
C35 O5 Zn1 122.8(3) . . ?
C38 O6 Zn1 120.0(3) . . ?
C35 N1 C34 121.3(4) . . ?
C35 N1 C33 120.9(4) . . ?
C34 N1 C33 117.7(4) . . ?
C38 N2 C36 122.5(4) . . ?
C38 N2 C37 120.6(4) . . ?
C36 N2 C37 116.8(4) . . ?
O2 C1 O1 125.1(4) . . ?
O2 C1 C2 118.9(3) . . ?
O1 C1 C2 116.0(3) . . ?
C3 C2 C1 122.0(4) . . ?
C3 C2 H2 119.0 . . ?
C1 C2 H2 119.0 . . ?
C2 C3 C4 126.4(4) . . ?
C2 C3 H3 116.8 . . ?
C4 C3 H3 116.8 . . ?
C9 C4 C5 118.6(3) . . ?
C9 C4 C3 121.9(4) . . ?
C5 C4 C3 119.5(3) . . ?
C6 C5 C4 120.4(3) . . ?
C6 C5 H5 119.8 . . ?
C4 C5 H5 119.8 . . ?
C5 C6 C7 120.1(4) . . ?
C5 C6 H6 119.9 . . ?
C7 C6 H6 119.9 . . ?
C8 C7 C6 119.6(3) . . ?
C8 C7 C10 120.5(3) . . ?
C6 C7 C10 119.5(3) . . ?
C7 C8 C9 122.6(3) . . ?
C7 C8 H8 118.7 . . ?
C9 C8 H8 118.7 . . ?
C4 C9 C8 118.6(4) . . ?
C4 C9 H9 120.7 . . ?
C8 C9 H9 120.7 . . ?
C23 C10 C11 120.9(3) . . ?
C23 C10 C7 120.4(3) . . ?
C11 C10 C7 118.7(3) . . ?
C10 C11 C12 121.9(3) . . ?
C10 C11 C16 119.8(3) . . ?
C12 C11 C16 118.3(3) . . ?
C13 C12 C11 121.8(3) . . ?
C13 C12 H12 119.1 . . ?
C11 C12 H12 119.1 . . ?
C12 C13 C14 120.1(3) . . ?
C12 C13 H13 120.0 . . ?
C14 C13 H13 120.0 . . ?
C15 C14 C13 119.8(3) . . ?
C15 C14 H14 120.1 . . ?
C13 C14 H14 120.1 . . ?
C14 C15 C16 122.2(3) . . ?
C14 C15 H15 118.9 . . ?
C16 C15 H15 118.9 . . ?
C17 C16 C15 122.9(3) . . ?
C17 C16 C11 119.4(3) . . ?
C15 C16 C11 117.7(3) . . ?
C16 C17 C18 120.6(3) . . ?
C16 C17 C24 119.8(3) . . ?
C18 C17 C24 119.6(3) . . ?
C17 C18 C19 121.8(3) . . ?
C17 C18 C23 119.8(3) . . ?
C19 C18 C23 118.4(3) . . ?
C20 C19 C18 121.5(3) . . ?
C20 C19 H19 119.2 . . ?
C18 C19 H19 119.2 . . ?
C19 C20 C21 120.0(3) . . ?
C19 C20 H20 120.0 . . ?
C21 C20 H20 120.0 . . ?
C22 C21 C20 120.5(3) . . ?
C22 C21 H21 119.7 . . ?
C20 C21 H21 119.7 . . ?
C21 C22 C23 121.5(3) . . ?
C21 C22 H22 119.3 . . ?
C23 C22 H22 119.3 . . ?
C10 C23 C22 122.5(3) . . ?
C10 C23 C18 119.5(3) . . ?
C22 C23 C18 118.1(3) . . ?
C29 C24 C25 118.8(3) . . ?
C29 C24 C17 121.9(3) . . ?
C25 C24 C17 119.3(3) . . ?
C26 C25 C24 120.2(3) . . ?
C26 C25 H25 119.9 . . ?
C24 C25 H25 119.9 . . ?
C27 C26 C25 121.2(3) . . ?
C27 C26 H26 119.4 . . ?
C25 C26 H26 119.4 . . ?
C26 C27 C28 118.5(3) . . ?
C26 C27 C30 119.0(3) . . ?
C28 C27 C30 122.4(3) . . ?
C29 C28 C27 119.9(3) . . ?
C29 C28 H28 120.0 . . ?
C27 C28 H28 120.0 . . ?
C24 C29 C28 121.3(3) . . ?
C24 C29 H29 119.4 . . ?
C28 C29 H29 119.4 . . ?
C31 C30 C27 126.8(3) . . ?
C31 C30 H30 116.6 . . ?
C27 C30 H30 116.6 . . ?
C30 C31 C32 120.5(3) . . ?
C30 C31 H31 119.7 . . ?
C32 C31 H31 119.7 . . ?
O3 C32 O4 121.7(3) . . ?
O3 C32 C31 123.0(3) . . ?
O4 C32 C31 115.3(3) . . ?
O3 C32 Zn1 73.1(2) . 2_654 ?
O4 C32 Zn1 48.66(17) . 2_654 ?
C31 C32 Zn1 163.7(3) . 2_654 ?
N1 C33 H33A 109.5 . . ?
N1 C33 H33B 109.5 . . ?
H33A C33 H33B 109.5 . . ?
N1 C33 H33C 109.5 . . ?
H33A C33 H33C 109.5 . . ?
H33B C33 H33C 109.5 . . ?
N1 C34 H34A 109.5 . . ?
N1 C34 H34B 109.5 . . ?
H34A C34 H34B 109.5 . . ?
N1 C34 H34C 109.5 . . ?
H34A C34 H34C 109.5 . . ?
H34B C34 H34C 109.5 . . ?
O5 C35 N1 124.0(4) . . ?
O5 C35 H35 118.0 . . ?
N1 C35 H35 118.0 . . ?
N2 C36 H36A 109.5 . . ?
N2 C36 H36B 109.5 . . ?
H36A C36 H36B 109.5 . . ?
N2 C36 H36C 109.5 . . ?
H36A C36 H36C 109.5 . . ?
H36B C36 H36C 109.5 . . ?
N2 C37 H37A 109.5 . . ?
N2 C37 H37B 109.5 . . ?
H37A C37 H37B 109.5 . . ?
N2 C37 H37C 109.5 . . ?
H37A C37 H37C 109.5 . . ?
H37B C37 H37C 109.5 . . ?
O6 C38 N2 124.7(4) . . ?
O6 C38 H38 117.6 . . ?
N2 C38 H38 117.6 . . ?

loop_
_geom_bond_atom_site_label_1
_geom_bond_atom_site_label_2
_geom_bond_distance
_geom_bond_site_symmetry_2
_geom_bond_publ_flag
Zn1 O1 1.917(3) . ?
Zn1 O5 1.971(3) . ?
Zn1 O4 1.977(3) 2_455 ?
Zn1 O6 2.047(3) . ?
Zn1 C32 2.573(4) 2_455 ?
O1 C1 1.271(5) . ?
O2 C1 1.233(5) . ?
O3 C32 1.231(4) . ?
O4 C32 1.280(5) . ?
O5 C35 1.236(5) . ?
O6 C38 1.250(5) . ?
N1 C35 1.311(5) . ?
N1 C34 1.444(7) . ?
N1 C33 1.456(6) . ?
N2 C38 1.306(5) . ?
N2 C36 1.450(7) . ?
N2 C37 1.459(6) . ?
C1 C2 1.492(5) . ?
C2 C3 1.333(6) . ?
C2 H2 0.9500 . ?
C3 C4 1.473(5) . ?
C3 H3 0.9500 . ?
C4 C9 1.390(5) . ?
C4 C5 1.395(5) . ?
C5 C6 1.388(5) . ?
C5 H5 0.9500 . ?
C6 C7 1.391(5) . ?
C6 H6 0.9500 . ?
C7 C8 1.313(6) . ?
C7 C10 1.511(5) . ?
C8 C9 1.416(5) . ?
C8 H8 0.9500 . ?
C9 H9 0.9500 . ?
C10 C23 1.398(5) . ?
C10 C11 1.401(5) . ?
C11 C12 1.420(5) . ?
C11 C16 1.439(4) . ?
C12 C13 1.354(6) . ?
C12 H12 0.9500 . ?
C13 C14 1.417(6) . ?
C13 H13 0.9500 . ?
C14 C15 1.360(5) . ?
C14 H14 0.9500 . ?
C15 C16 1.419(5) . ?
C15 H15 0.9500 . ?
C16 C17 1.404(5) . ?
C17 C18 1.405(5) . ?
C17 C24 1.494(4) . ?
C18 C19 1.425(5) . ?
C18 C23 1.439(4) . ?
C19 C20 1.368(5) . ?
C19 H19 0.9500 . ?
C20 C21 1.412(5) . ?
C20 H20 0.9500 . ?
C21 C22 1.361(5) . ?
C21 H21 0.9500 . ?
C22 C23 1.428(5) . ?
C22 H22 0.9500 . ?
C24 C29 1.383(5) . ?
C24 C25 1.397(4) . ?
C25 C26 1.387(5) . ?
C25 H25 0.9500 . ?
C26 C27 1.387(5) . ?
C26 H26 0.9500 . ?
C27 C28 1.406(5) . ?
C27 C30 1.471(4) . ?
C28 C29 1.389(5) . ?
C28 H28 0.9500 . ?
C29 H29 0.9500 . ?
C30 C31 1.333(5) . ?
C30 H30 0.9500 . ?
C31 C32 1.483(5) . ?
C31 H31 0.9500 . ?
C33 H33A 0.9800 . ?
C33 H33B 0.9800 . ?
C33 H33C 0.9800 . ?
C34 H34A 0.9800 . ?
C34 H34B 0.9800 . ?
C34 H34C 0.9800 . ?
C35 H35 0.9500 . ?
C36 H36A 0.9800 . ?
C36 H36B 0.9800 . ?
C36 H36C 0.9800 . ?
C37 H37A 0.9800 . ?
C37 H37B 0.9800 . ?
C37 H37C 0.9800 . ?
C38 H38 0.9500 . ?
